data_4001658
loop_
_publ_author_name
'Purdy, Andrew P.'

_publ_section_title
;
 Ammonothermal Crystal Growth of Sulfide Materials
;
_journal_issue 3
_journal_name_full 'Chemistry of Materials'
_journal_page_first 692
_journal_paper_doi 10.1021/cm970674h
_journal_volume 10
_journal_year 1998
_chemical_compound_source 'CaS + CuI + NH4I in NH3 at 365 C'
_chemical_formula_analytical 'not determined'
_chemical_formula_moiety '(Ca 2+) (Cu2S2 2-)'
_chemical_formula_sum 'Ca Cu2 S2'
_chemical_formula_weight 231.28
_chemical_melting_point ?
_chemical_name_common 'calcium copper sulfide'
_chemical_name_systematic
; 
 ? 
;
_space_group_IT_number 164
_symmetry_cell_setting hexagonal
_symmetry_space_group_name_Hall '-P 3 2"'
_symmetry_space_group_name_H-M 'P -3 m 1'
_atom_sites_solution_hydrogens geom
_atom_sites_solution_primary direct
_atom_sites_solution_secondary difmap
_audit_creation_method SHELXL
_cell_angle_alpha 90.00
_cell_angle_beta 90.00
_cell_angle_gamma 120.00
_cell_formula_units_Z 1
_cell_length_a 3.9400(4)
_cell_length_b 3.9400(4)
_cell_length_c 6.5230(13)
_cell_measurement_reflns_used 37
_cell_measurement_temperature 293(2)
_cell_measurement_theta_max 21.16
_cell_measurement_theta_min 3.12
_cell_volume 87.69(2)
_computing_cell_refinement 'Siemens XSCANS'
_computing_data_collection 'Siemens XSCANS'
_computing_data_reduction 'Siemens XSCANS'
_computing_molecular_graphics 'SHELXL-94 (Sheldrick, 1994)'
_computing_publication_material 'SHELXL-94 (Sheldrick, 1994)'
_computing_structure_refinement 'SHELXL-94 (Sheldrick, 1994)'
_computing_structure_solution 'SHELXS-86 (Sheldrick, 1990)'
_diffrn_ambient_temperature 293(2)
_diffrn_measurement_device 'Siemens P4'
_diffrn_measurement_method '2\q/\w scans'
_diffrn_radiation_monochromator graphite
_diffrn_radiation_source 'fine-focus sealed tube'
_diffrn_radiation_type MoK\a
_diffrn_radiation_wavelength 0.71073
_diffrn_reflns_av_R_equivalents 0.0488
_diffrn_reflns_av_sigmaI/netI 0.0459
_diffrn_reflns_limit_h_max 7
_diffrn_reflns_limit_h_min -1
_diffrn_reflns_limit_k_max 1
_diffrn_reflns_limit_k_min -7
_diffrn_reflns_limit_l_max 12
_diffrn_reflns_limit_l_min -3
_diffrn_reflns_number 752
_diffrn_reflns_theta_max 44.85
_diffrn_reflns_theta_min 3.12
_diffrn_standards_decay_% 8.38
_diffrn_standards_interval_count 97
_diffrn_standards_number 3
_exptl_absorpt_coefficient_mu 14.498
_exptl_absorpt_correction_T_max 0.67
_exptl_absorpt_correction_T_min 0.14
_exptl_absorpt_correction_type integration
_exptl_crystal_colour orange
_exptl_crystal_density_diffrn 4.379
_exptl_crystal_description 'hexagonal plate'
_exptl_crystal_F_000 110
_exptl_crystal_size_max 0.24
_exptl_crystal_size_mid 0.13
_exptl_crystal_size_min 0.02
_refine_diff_density_max 3.021
_refine_diff_density_min -2.289
_refine_diff_density_rms 0.325
_refine_ls_extinction_method none
_refine_ls_goodness_of_fit_all 1.128
_refine_ls_goodness_of_fit_obs 1.153
_refine_ls_hydrogen_treatment none
_refine_ls_matrix_type full
_refine_ls_number_parameters 9
_refine_ls_number_reflns 306
_refine_ls_number_restraints 0
_refine_ls_restrained_S_all 1.128
_refine_ls_restrained_S_obs 1.153
_refine_ls_R_factor_all 0.0597
_refine_ls_R_factor_obs 0.0463
_refine_ls_shift/esd_max 0.000
_refine_ls_shift/esd_mean 0.000
_refine_ls_structure_factor_coef Fsqd
_refine_ls_weighting_details 'w=1/[\s^2^(Fo^2^)+(0.0658P)^2^+0.3450P] where P=(Fo^2^+2Fc^2^)/3'
_refine_ls_weighting_scheme calc
_refine_ls_wR_factor_all 0.1390
_refine_ls_wR_factor_obs 0.1283
_reflns_number_observed 251
_reflns_number_total 306
_reflns_observed_criterion >2sigma(I)
_cod_data_source_file cm970674h.cif
_cod_data_source_block pur68z
_cod_depositor_comments
;
The following automatic conversions were performed:

'_chemical_melting_point' value 'not determined' was changed to '?' -
the value is undefined or not given.

Automatic conversion script
Id: cif_fix_values 1715 2011-07-08 13:25:40Z adriana 

The following automatic conversions were performed:

'_refine_ls_weighting_scheme' value 'calc
w=1/[\s^2^(Fo^2^)+(0.0658P)^2^+0.3450P] where P=(Fo^2^+2Fc^2^)/3' was
changed to 'calc'. New tag '_refine_ls_weighting_details' was
created. The value of the new tag was set to
'w=1/[\s^2^(Fo^2^)+(0.0658P)^2^+0.3450P] where P=(Fo^2^+2Fc^2^)/3'.

Automatic conversion script
Id: cif_fix_values 3143 2015-03-26 13:38:13Z robertas 
;
_cod_original_sg_symbol_H-M P-3m
_cod_database_code 4001658

loop_
_symmetry_equiv_pos_as_xyz
'x, y, z'
'-y, x-y, z'
'-x+y, -x, z'
'y, x, -z'
'x-y, -y, -z'
'-x, -x+y, -z'
'-x, -y, -z'
'y, -x+y, -z'
'x-y, x, -z'
'-y, -x, z'
'-x+y, y, z'
'x, x-y, z'

loop_
_atom_site_aniso_label
_atom_site_aniso_U_11
_atom_site_aniso_U_22
_atom_site_aniso_U_33
_atom_site_aniso_U_23
_atom_site_aniso_U_13
_atom_site_aniso_U_12
Cu1 0.0204(3) 0.0204(3) 0.0184(4) 0.000 0.000 0.0102(2)
Ca1 0.0102(3) 0.0102(3) 0.0107(5) 0.000 0.000 0.0051(2)
S1 0.0093(3) 0.0093(3) 0.0092(4) 0.000 0.000 0.0046(2)

loop_
_atom_site_label
_atom_site_type_symbol
_atom_site_fract_x
_atom_site_fract_y
_atom_site_fract_z
_atom_site_U_iso_or_equiv
_atom_site_thermal_displace_type
_atom_site_occupancy
_atom_site_calc_flag
_atom_site_refinement_flags
Cu1 Cu 0.3333 0.6667 0.37649(15) 0.0197(3) Uani 1 d S
Ca1 Ca 0.0000 1.0000 1.0000 0.0104(2) Uani 1 d S
S1 S 0.3333 0.6667 0.7463(2) 0.0092(2) Uani 1 d S

loop_
_atom_type_symbol
_atom_type_description
_atom_type_scat_dispersion_real
_atom_type_scat_dispersion_imag
_atom_type_scat_source
S S 0.1246 0.1234 'International Tables Vol C Tables 4.2.6.8 and 6.1.1.4'
Ca Ca 0.2262 0.3064 'International Tables Vol C Tables 4.2.6.8 and 6.1.1.4'
Cu Cu 0.3201 1.2651 'International Tables Vol C Tables 4.2.6.8 and 6.1.1.4'

loop_
_geom_angle_atom_site_label_1
_geom_angle_atom_site_label_2
_geom_angle_atom_site_label_3
_geom_angle
_geom_angle_site_symmetry_1
_geom_angle_site_symmetry_3
S1 Cu1 S1 109.55(4) 7_676 7_566
S1 Cu1 S1 109.55(4) 7_676 7_666
S1 Cu1 S1 109.55(4) 7_566 7_666
S1 Cu1 S1 109.39(4) 7_676 .
S1 Cu1 S1 109.39(4) 7_566 .
S1 Cu1 S1 109.39(4) 7_666 .
S1 Cu1 Cu1 54.70(3) 7_676 7_676
S1 Cu1 Cu1 125.22(2) 7_566 7_676
S1 Cu1 Cu1 125.22(2) 7_666 7_676
S1 Cu1 Cu1 54.69(3) . 7_676
S1 Cu1 Cu1 125.22(2) 7_676 7_566
S1 Cu1 Cu1 54.70(3) 7_566 7_566
S1 Cu1 Cu1 125.22(2) 7_666 7_566
S1 Cu1 Cu1 54.69(3) . 7_566
Cu1 Cu1 Cu1 89.93(5) 7_676 7_566
S1 Cu1 Cu1 125.22(2) 7_676 7_666
S1 Cu1 Cu1 125.22(2) 7_566 7_666
S1 Cu1 Cu1 54.70(3) 7_666 7_666
S1 Cu1 Cu1 54.69(3) . 7_666
Cu1 Cu1 Cu1 89.93(5) 7_676 7_666
Cu1 Cu1 Cu1 89.93(5) 7_566 7_666
S1 Cu1 Ca1 55.66(3) 7_676 1_554
S1 Cu1 Ca1 55.66(3) 7_566 1_554
S1 Cu1 Ca1 113.42(5) 7_666 1_554
S1 Cu1 Ca1 137.192(13) . 1_554
Cu1 Cu1 Ca1 98.44(2) 7_676 1_554
Cu1 Cu1 Ca1 98.44(2) 7_566 1_554
Cu1 Cu1 Ca1 168.12(4) 7_666 1_554
S1 Cu1 Ca1 55.66(3) 7_676 1_654
S1 Cu1 Ca1 113.42(5) 7_566 1_654
S1 Cu1 Ca1 55.66(3) 7_666 1_654
S1 Cu1 Ca1 137.192(13) . 1_654
Cu1 Cu1 Ca1 98.44(2) 7_676 1_654
Cu1 Cu1 Ca1 168.12(4) 7_566 1_654
Cu1 Cu1 Ca1 98.44(2) 7_666 1_654
Ca1 Cu1 Ca1 72.10(2) 1_554 1_654
S1 Cu1 Ca1 113.42(5) 7_676 1_544
S1 Cu1 Ca1 55.66(3) 7_566 1_544
S1 Cu1 Ca1 55.66(3) 7_666 1_544
S1 Cu1 Ca1 137.192(13) . 1_544
Cu1 Cu1 Ca1 168.12(4) 7_676 1_544
Cu1 Cu1 Ca1 98.44(2) 7_566 1_544
Cu1 Cu1 Ca1 98.44(2) 7_666 1_544
Ca1 Cu1 Ca1 72.10(2) 1_554 1_544
Ca1 Cu1 Ca1 72.10(2) 1_654 1_544
S1 Ca1 S1 180.0 . 7_577
S1 Ca1 S1 88.90(3) . 1_565
S1 Ca1 S1 91.10(3) 7_577 1_565
S1 Ca1 S1 88.90(3) . 1_455
S1 Ca1 S1 91.10(3) 7_577 1_455
S1 Ca1 S1 88.90(3) 1_565 1_455
S1 Ca1 S1 91.10(3) . 7_677
S1 Ca1 S1 88.90(3) 7_577 7_677
S1 Ca1 S1 91.10(3) 1_565 7_677
S1 Ca1 S1 180.0 1_455 7_677
S1 Ca1 S1 91.10(3) . 7_567
S1 Ca1 S1 88.90(3) 7_577 7_567
S1 Ca1 S1 180.0 1_565 7_567
S1 Ca1 S1 91.10(3) 1_455 7_567
S1 Ca1 S1 88.90(3) 7_677 7_567
S1 Ca1 Cu1 96.77(3) . 7_576
S1 Ca1 Cu1 83.23(3) 7_577 7_576
S1 Ca1 Cu1 45.059(13) 1_565 7_576
S1 Ca1 Cu1 45.059(13) 1_455 7_576
S1 Ca1 Cu1 134.942(13) 7_677 7_576
S1 Ca1 Cu1 134.942(13) 7_567 7_576
S1 Ca1 Cu1 83.23(3) . 1_556
S1 Ca1 Cu1 96.77(3) 7_577 1_556
S1 Ca1 Cu1 134.942(13) 1_565 1_556
S1 Ca1 Cu1 134.941(13) 1_455 1_556
S1 Ca1 Cu1 45.058(13) 7_677 1_556
S1 Ca1 Cu1 45.058(13) 7_567 1_556
Cu1 Ca1 Cu1 180.0 7_576 1_556
S1 Ca1 Cu1 45.059(13) . 7_676
S1 Ca1 Cu1 134.942(13) 7_577 7_676
S1 Ca1 Cu1 45.059(13) 1_565 7_676
S1 Ca1 Cu1 96.77(3) 1_455 7_676
S1 Ca1 Cu1 83.23(3) 7_677 7_676
S1 Ca1 Cu1 134.941(13) 7_567 7_676
Cu1 Ca1 Cu1 72.10(2) 7_576 7_676
Cu1 Ca1 Cu1 107.90(2) 1_556 7_676
S1 Ca1 Cu1 45.059(13) . 7_566
S1 Ca1 Cu1 134.942(13) 7_577 7_566
S1 Ca1 Cu1 96.77(3) 1_565 7_566
S1 Ca1 Cu1 45.059(13) 1_455 7_566
S1 Ca1 Cu1 134.941(13) 7_677 7_566
S1 Ca1 Cu1 83.23(3) 7_567 7_566
Cu1 Ca1 Cu1 72.10(2) 7_576 7_566
Cu1 Ca1 Cu1 107.90(2) 1_556 7_566
Cu1 Ca1 Cu1 72.10(2) 7_676 7_566
S1 Ca1 Cu1 134.941(13) . 1_566
S1 Ca1 Cu1 45.058(13) 7_577 1_566
S1 Ca1 Cu1 83.23(3) 1_565 1_566
S1 Ca1 Cu1 134.941(13) 1_455 1_566
S1 Ca1 Cu1 45.059(13) 7_677 1_566
S1 Ca1 Cu1 96.77(3) 7_567 1_566
Cu1 Ca1 Cu1 107.90(2) 7_576 1_566
Cu1 Ca1 Cu1 72.10(2) 1_556 1_566
Cu1 Ca1 Cu1 107.90(2) 7_676 1_566
Cu1 Ca1 Cu1 180.0 7_566 1_566
S1 Ca1 Cu1 134.941(13) . 1_456
S1 Ca1 Cu1 45.058(13) 7_577 1_456
S1 Ca1 Cu1 134.941(13) 1_565 1_456
S1 Ca1 Cu1 83.23(3) 1_455 1_456
S1 Ca1 Cu1 96.77(3) 7_677 1_456
S1 Ca1 Cu1 45.059(13) 7_567 1_456
Cu1 Ca1 Cu1 107.90(2) 7_576 1_456
Cu1 Ca1 Cu1 72.10(2) 1_556 1_456
Cu1 Ca1 Cu1 180.0 7_676 1_456
Cu1 Ca1 Cu1 107.90(2) 7_566 1_456
Cu1 Ca1 Cu1 72.10(2) 1_566 1_456
Cu1 S1 Cu1 109.55(4) 7_676 7_566
Cu1 S1 Cu1 109.55(4) 7_676 7_666
Cu1 S1 Cu1 109.55(4) 7_566 7_666
Cu1 S1 Cu1 70.61(4) 7_676 .
Cu1 S1 Cu1 70.61(4) 7_566 .
Cu1 S1 Cu1 70.61(4) 7_666 .
Cu1 S1 Ca1 79.28(2) 7_676 .
Cu1 S1 Ca1 79.28(2) 7_566 .
Cu1 S1 Ca1 163.35(6) 7_666 .
Cu1 S1 Ca1 126.04(2) . .
Cu1 S1 Ca1 79.28(2) 7_676 1_655
Cu1 S1 Ca1 163.35(6) 7_566 1_655
Cu1 S1 Ca1 79.28(2) 7_666 1_655
Cu1 S1 Ca1 126.04(2) . 1_655
Ca1 S1 Ca1 88.90(3) . 1_655
Cu1 S1 Ca1 163.35(6) 7_676 1_545
Cu1 S1 Ca1 79.28(2) 7_566 1_545
Cu1 S1 Ca1 79.28(2) 7_666 1_545
Cu1 S1 Ca1 126.04(2) . 1_545
Ca1 S1 Ca1 88.90(3) . 1_545
Ca1 S1 Ca1 88.90(3) 1_655 1_545

loop_
_geom_bond_atom_site_label_1
_geom_bond_atom_site_label_2
_geom_bond_distance
_geom_bond_site_symmetry_2
Cu1 S1 2.4115(6) 7_676
Cu1 S1 2.4115(6) 7_566
Cu1 S1 2.4116(6) 7_666
Cu1 S1 2.412(2) .
Cu1 Cu1 2.7877(11) 7_676
Cu1 Cu1 2.7877(11) 7_566
Cu1 Cu1 2.7877(11) 7_666
Cu1 Ca1 3.3475(8) 1_554
Cu1 Ca1 3.3475(8) 1_654
Cu1 Ca1 3.3475(8) 1_544
Ca1 S1 2.8132(8) .
Ca1 S1 2.8132(8) 7_577
Ca1 S1 2.8132(8) 1_565
Ca1 S1 2.8132(8) 1_455
Ca1 S1 2.8132(8) 7_677
Ca1 S1 2.8132(8) 7_567
Ca1 Cu1 3.3474(8) 7_576
Ca1 Cu1 3.3475(8) 1_556
Ca1 Cu1 3.3475(8) 7_676
Ca1 Cu1 3.3475(8) 7_566
Ca1 Cu1 3.3475(8) 1_566
Ca1 Cu1 3.3475(8) 1_456
S1 Cu1 2.4115(6) 7_676
S1 Cu1 2.4115(6) 7_566
S1 Cu1 2.4116(6) 7_666
S1 Ca1 2.8132(8) 1_655
S1 Ca1 2.8132(8) 1_545
